data_4109788
loop_
_publ_author_name
'Huaqiao Tan'
'Yangguang Li'
'Zhiming Zhang'
'Chao Qin'
'Xinlong Wang'
'Enbo Wang'
'Zhongmin Su'

_publ_section_title
;
 Chiral Polyoxometalate-Induced Enantiomerically 3D Architectures: A New
 Route for Synthesis of High-Dimensional Chiral Compounds
;
_journal_name_full 'Journal of the American Chemical Society'
_journal_page_first 10066
_journal_page_last 10067
_journal_paper_doi 10.1021/ja073153w
_journal_volume 129
_journal_year 2007
_chemical_formula_sum 'H36 Mn Mo9 N6 O38'
_chemical_formula_weight 1646.75
_chemical_name_systematic
; 
 ? 
;
_space_group_IT_number 155
_symmetry_cell_setting trigonal
_symmetry_space_group_name_Hall 'R 3 2"'
_symmetry_space_group_name_H-M 'R 3 2 :H'
_atom_sites_solution_hydrogens none
_atom_sites_solution_primary direct
_atom_sites_solution_secondary difmap
_audit_creation_method SHELXL-97
_cell_angle_alpha 90.00
_cell_angle_beta 90.00
_cell_angle_gamma 120.00
_cell_formula_units_Z 3
_cell_length_a 15.957(2)
_cell_length_b 15.957(2)
_cell_length_c 12.415(3)
_cell_measurement_temperature 150(2)
_cell_volume 2737.7(8)
_computing_structure_refinement 'SHELXL-97 (Sheldrick, 1997)'
_computing_structure_solution 'SHELXS-97 (Sheldrick, 1990)'
_diffrn_ambient_temperature 150(2)
_diffrn_detector_area_resol_mean 0.01
_diffrn_measured_fraction_theta_full 0.997
_diffrn_measured_fraction_theta_max 0.997
_diffrn_measurement_device_type 'Rigaku R-AXIS RAPID IP'
_diffrn_measurement_method Oscillation
_diffrn_radiation_monochromator graphite
_diffrn_radiation_source 'Rotation anode'
_diffrn_radiation_type MoK\a
_diffrn_radiation_wavelength 0.71073
_diffrn_reflns_av_R_equivalents 0.0337
_diffrn_reflns_av_sigmaI/netI 0.0224
_diffrn_reflns_limit_h_max 20
_diffrn_reflns_limit_h_min -20
_diffrn_reflns_limit_k_max 20
_diffrn_reflns_limit_k_min -20
_diffrn_reflns_limit_l_max 16
_diffrn_reflns_limit_l_min -16
_diffrn_reflns_number 8853
_diffrn_reflns_theta_full 27.47
_diffrn_reflns_theta_max 27.47
_diffrn_reflns_theta_min 3.37
_diffrn_standards_decay_% none
_diffrn_standards_interval_count 0
_diffrn_standards_interval_time 0
_diffrn_standards_number 0
_exptl_absorpt_coefficient_mu 3.441
_exptl_absorpt_correction_T_max 0.5182
_exptl_absorpt_correction_T_min 0.4682
_exptl_absorpt_correction_type multi-scan
_exptl_absorpt_process_details 'ABSCOR by T.Higashi    8 March, 1995'
_exptl_crystal_colour red
_exptl_crystal_density_diffrn 2.997
_exptl_crystal_description block
_exptl_crystal_F_000 2355
_exptl_crystal_size_max 0.26
_exptl_crystal_size_mid 0.24
_exptl_crystal_size_min 0.22
_refine_diff_density_max 0.916
_refine_diff_density_min -0.409
_refine_diff_density_rms 0.113
_refine_ls_abs_structure_details 'Flack H D (1983), Acta Cryst. A39, 876-881'
_refine_ls_abs_structure_Flack 0.09(6)
_refine_ls_extinction_coef 0.00331(13)
_refine_ls_extinction_expression Fc^*^=kFc[1+0.001xFc^2^\l^3^/sin(2\q)]^-1/4^
_refine_ls_extinction_method SHELXL
_refine_ls_goodness_of_fit_ref 1.054
_refine_ls_hydrogen_treatment none
_refine_ls_matrix_type full
_refine_ls_number_parameters 96
_refine_ls_number_reflns 1406
_refine_ls_number_restraints 18
_refine_ls_restrained_S_all 1.085
_refine_ls_R_factor_all 0.0211
_refine_ls_R_factor_gt 0.0196
_refine_ls_shift/su_max 0.000
_refine_ls_shift/su_mean 0.000
_refine_ls_structure_factor_coef Fsqd
_refine_ls_weighting_details 'calc w=1/[\s^2^(Fo^2^)+(0.0333P)^2^+7.4663P] where P=(Fo^2^+2Fc^2^)/3'
_refine_ls_weighting_scheme calc
_refine_ls_wR_factor_gt 0.0517
_refine_ls_wR_factor_ref 0.0528
_reflns_number_gt 1359
_reflns_number_total 1406
_reflns_threshold_expression >2sigma(I)
_cod_data_source_file ja073153wsi20070706_044343.cif
_cod_data_source_block 1
_cod_original_cell_volume 2737.5(8)
_cod_original_sg_symbol_H-M 'R 3 2'
_cod_database_code 4109788

loop_
_symmetry_equiv_pos_as_xyz
'x, y, z'
'-y, x-y, z'
'-x+y, -x, z'
'y, x, -z'
'x-y, -y, -z'
'-x, -x+y, -z'
'x+2/3, y+1/3, z+1/3'
'-y+2/3, x-y+1/3, z+1/3'
'-x+y+2/3, -x+1/3, z+1/3'
'y+2/3, x+1/3, -z+1/3'
'x-y+2/3, -y+1/3, -z+1/3'
'-x+2/3, -x+y+1/3, -z+1/3'
'x+1/3, y+2/3, z+2/3'
'-y+1/3, x-y+2/3, z+2/3'
'-x+y+1/3, -x+2/3, z+2/3'
'y+1/3, x+2/3, -z+2/3'
'x-y+1/3, -y+2/3, -z+2/3'
'-x+1/3, -x+y+2/3, -z+2/3'

loop_
_atom_site_label
_atom_site_type_symbol
_atom_site_fract_x
_atom_site_fract_y
_atom_site_fract_z
_atom_site_U_iso_or_equiv
_atom_site_adp_type
_atom_site_occupancy
_atom_site_symmetry_multiplicity
_atom_site_calc_flag
_atom_site_refinement_flags
Mn1 Mn 0.3333 0.6667 0.1667 0.0110(3) Uani 1 6 d S
Mo2 Mo 0.24705(3) 0.71956(3) 0.36901(3) 0.01525(12) Uani 1 1 d .
Mo3 Mo 0.3333 0.86712(3) 0.1667 0.01664(14) Uani 1 2 d S
O1 O 0.2963(3) 0.8101(2) 0.4617(3) 0.0278(7) Uani 1 1 d .
O2 O 0.2907(2) 0.7320(2) 0.0746(2) 0.0144(5) Uani 1 1 d .
O3 O 0.2198(2) 0.7801(2) 0.2547(2) 0.0188(7) Uani 1 1 d .
O4 O 0.2735(3) 0.9027(3) 0.0794(3) 0.0288(8) Uani 1 1 d .
O5 O 0.1338(2) 0.6421(3) 0.4192(3) 0.0255(7) Uani 1 1 d .
O6 O 0.3333 0.6667 0.4280(4) 0.0171(11) Uani 1 3 d S
N1 N 0.0337(5) 0.6667 0.1667 0.069(3) Uani 1 2 d SU
N2 N 0.0000 0.4417(4) 0.5000 0.0394(16) Uani 1 2 d SU
OW1 O 0.2627(10) 0.7367(11) 0.6801(8) 0.090(4) Uani 0.50 1 d PU
OW2 O 0.1279(9) 0.7259(8) 0.6503(9) 0.064(3) Uani 0.50 1 d P

loop_
_atom_site_aniso_label
_atom_site_aniso_U_11
_atom_site_aniso_U_22
_atom_site_aniso_U_33
_atom_site_aniso_U_23
_atom_site_aniso_U_13
_atom_site_aniso_U_12
Mn1 0.0107(4) 0.0107(4) 0.0116(6) 0.000 0.000 0.0053(2)
Mo2 0.0151(2) 0.01572(19) 0.01598(17) -0.00202(12) 0.00185(12) 0.00851(16)
Mo3 0.0189(3) 0.01292(19) 0.0201(2) 0.00049(9) 0.00097(19) 0.00947(14)
O1 0.033(2) 0.0263(18) 0.0264(16) -0.0082(14) -0.0041(15) 0.0161(18)
O2 0.0139(13) 0.0125(15) 0.0168(13) -0.0012(12) -0.0023(11) 0.0067(13)
O3 0.0180(16) 0.0201(16) 0.0237(15) 0.0012(12) -0.0004(12) 0.0136(13)
O4 0.034(2) 0.030(2) 0.0319(17) 0.0024(15) 0.0012(15) 0.0228(18)
O5 0.0232(18) 0.0215(17) 0.0307(17) -0.0004(13) 0.0094(13) 0.0102(15)
O6 0.0203(17) 0.0203(17) 0.011(2) 0.000 0.000 0.0102(9)
N1 0.038(3) 0.072(5) 0.108(6) -0.052(5) -0.026(2) 0.036(3)
N2 0.031(3) 0.029(2) 0.059(4) 0.0065(16) 0.013(3) 0.0153(17)
OW1 0.079(7) 0.105(8) 0.041(5) -0.009(5) 0.003(5) 0.013(6)
OW2 0.083(8) 0.062(7) 0.060(5) 0.004(5) 0.024(6) 0.046(6)

loop_
_atom_type_symbol
_atom_type_description
_atom_type_scat_dispersion_real
_atom_type_scat_dispersion_imag
_atom_type_scat_source
N N 0.0061 0.0033 'International Tables Vol C Tables 4.2.6.8 and 6.1.1.4'
H H 0.0000 0.0000 'International Tables Vol C Tables 4.2.6.8 and 6.1.1.4'
O O 0.0106 0.0060 'International Tables Vol C Tables 4.2.6.8 and 6.1.1.4'
Mn Mn 0.3368 0.7283 'International Tables Vol C Tables 4.2.6.8 and 6.1.1.4'
Mo Mo -1.6832 0.6857 'International Tables Vol C Tables 4.2.6.8 and 6.1.1.4'

loop_
_geom_angle_atom_site_label_1
_geom_angle_atom_site_label_2
_geom_angle_atom_site_label_3
_geom_angle
_geom_angle_site_symmetry_1
_geom_angle_site_symmetry_3
O2 Mn1 O2 168.96(18) 10_455 .
O2 Mn1 O2 101.00(18) 10_455 2_665
O2 Mn1 O2 87.14(13) . 2_665
O2 Mn1 O2 85.84(17) 10_455 3_565
O2 Mn1 O2 87.14(13) . 3_565
O2 Mn1 O2 87.14(13) 2_665 3_565
O2 Mn1 O2 87.14(13) 10_455 11_565
O2 Mn1 O2 101.00(18) . 11_565
O2 Mn1 O2 85.84(17) 2_665 11_565
O2 Mn1 O2 168.96(18) 3_565 11_565
O2 Mn1 O2 87.14(13) 10_455 12
O2 Mn1 O2 85.84(17) . 12
O2 Mn1 O2 168.95(18) 2_665 12
O2 Mn1 O2 101.00(18) 3_565 12
O2 Mn1 O2 87.14(13) 11_565 12
O2 Mn1 Mo2 90.49(9) 10_455 10_455
O2 Mn1 Mo2 90.44(9) . 10_455
O2 Mn1 Mo2 43.17(9) 2_665 10_455
O2 Mn1 Mo2 44.32(9) 3_565 10_455
O2 Mn1 Mo2 127.33(9) 11_565 10_455
O2 Mn1 Mo2 145.31(9) 12 10_455
O2 Mn1 Mo2 90.43(9) 10_455 .
O2 Mn1 Mo2 90.49(9) . .
O2 Mn1 Mo2 127.33(9) 2_665 .
O2 Mn1 Mo2 145.31(9) 3_565 .
O2 Mn1 Mo2 43.17(9) 11_565 .
O2 Mn1 Mo2 44.32(9) 12 .
Mo2 Mn1 Mo2 170.372(13) 10_455 .
O2 Mn1 Mo2 127.33(9) 10_455 12
O2 Mn1 Mo2 44.32(9) . 12
O2 Mn1 Mo2 90.44(9) 2_665 12
O2 Mn1 Mo2 43.17(9) 3_565 12
O2 Mn1 Mo2 145.30(9) 11_565 12
O2 Mn1 Mo2 90.49(9) 12 12
Mo2 Mn1 Mo2 63.961(15) 10_455 12
Mo2 Mn1 Mo2 122.281(16) . 12
O2 Mn1 Mo2 44.32(9) 10_455 3_565
O2 Mn1 Mo2 127.33(9) . 3_565
O2 Mn1 Mo2 145.31(9) 2_665 3_565
O2 Mn1 Mo2 90.49(9) 3_565 3_565
O2 Mn1 Mo2 90.44(9) 11_565 3_565
O2 Mn1 Mo2 43.17(9) 12 3_565
Mo2 Mn1 Mo2 122.283(16) 10_455 3_565
Mo2 Mn1 Mo2 63.960(15) . 3_565
Mo2 Mn1 Mo2 110.976(18) 12 3_565
O2 Mn1 Mo2 145.31(9) 10_455 11_565
O2 Mn1 Mo2 43.17(9) . 11_565
O2 Mn1 Mo2 44.32(9) 2_665 11_565
O2 Mn1 Mo2 90.44(9) 3_565 11_565
O2 Mn1 Mo2 90.49(9) 11_565 11_565
O2 Mn1 Mo2 127.33(9) 12 11_565
Mo2 Mn1 Mo2 63.961(15) 10_455 11_565
Mo2 Mn1 Mo2 110.975(18) . 11_565
Mo2 Mn1 Mo2 63.960(15) 12 11_565
Mo2 Mn1 Mo2 170.371(13) 3_565 11_565
O2 Mn1 Mo2 43.17(9) 10_455 2_665
O2 Mn1 Mo2 145.31(9) . 2_665
O2 Mn1 Mo2 90.49(9) 2_665 2_665
O2 Mn1 Mo2 127.33(9) 3_565 2_665
O2 Mn1 Mo2 44.32(9) 11_565 2_665
O2 Mn1 Mo2 90.44(9) 12 2_665
Mo2 Mn1 Mo2 110.977(18) 10_455 2_665
Mo2 Mn1 Mo2 63.960(15) . 2_665
Mo2 Mn1 Mo2 170.373(13) 12 2_665
Mo2 Mn1 Mo2 63.960(15) 3_565 2_665
Mo2 Mn1 Mo2 122.282(16) 11_565 2_665
O1 Mo2 O5 103.82(17) . .
O1 Mo2 O3 101.60(16) . .
O5 Mo2 O3 102.28(16) . .
O1 Mo2 O6 89.30(16) . .
O5 Mo2 O6 104.63(13) . .
O3 Mo2 O6 147.53(15) . .
O1 Mo2 O2 162.01(15) . 11_565
O5 Mo2 O2 87.19(15) . 11_565
O3 Mo2 O2 89.63(13) . 11_565
O6 Mo2 O2 74.00(13) . 11_565
O1 Mo2 O2 97.83(15) . 12
O5 Mo2 O2 158.25(13) . 12
O3 Mo2 O2 75.04(13) . 12
O6 Mo2 O2 73.21(13) . 12
O2 Mo2 O2 71.32(16) 11_565 12
O1 Mo2 Mn1 133.13(13) . .
O5 Mo2 Mn1 122.40(12) . .
O3 Mo2 Mn1 77.43(10) . .
O6 Mo2 Mn1 72.97(12) . .
O2 Mo2 Mn1 35.70(8) 11_565 .
O2 Mo2 Mn1 35.88(8) 12 .
O4 Mo3 O4 105.0(3) . 12
O4 Mo3 O3 100.50(15) . 12
O4 Mo3 O3 96.64(16) 12 12
O4 Mo3 O3 96.64(16) . .
O4 Mo3 O3 100.50(15) 12 .
O3 Mo3 O3 151.66(19) 12 .
O4 Mo3 O2 161.46(15) . 12
O4 Mo3 O2 92.59(15) 12 12
O3 Mo3 O2 82.79(13) 12 12
O3 Mo3 O2 74.09(12) . 12
O4 Mo3 O2 92.59(15) . .
O4 Mo3 O2 161.46(15) 12 .
O3 Mo3 O2 74.10(12) 12 .
O3 Mo3 O2 82.79(13) . .
O2 Mo3 O2 70.61(16) 12 .
O4 Mo3 Mn1 127.48(13) . .
O4 Mo3 Mn1 127.48(13) 12 .
O3 Mo3 Mn1 75.83(9) 12 .
O3 Mo3 Mn1 75.83(9) . .
O2 Mo3 Mn1 35.30(8) 12 .
O2 Mo3 Mn1 35.30(8) . .
Mn1 O2 Mo2 101.13(13) . 11_565
Mn1 O2 Mo3 101.78(12) . .
Mo2 O2 Mo3 152.70(16) 11_565 .
Mn1 O2 Mo2 99.80(14) . 12
Mo2 O2 Mo2 97.74(11) 11_565 12
Mo3 O2 Mo2 92.80(11) . 12
Mo2 O3 Mo3 114.33(16) . .
Mo2 O6 Mo2 108.24(13) . 3_565
Mo2 O6 Mo2 108.24(13) . 2_665
Mo2 O6 Mo2 108.24(13) 3_565 2_665

loop_
_geom_bond_atom_site_label_1
_geom_bond_atom_site_label_2
_geom_bond_distance
_geom_bond_site_symmetry_2
Mn1 O2 1.888(3) 10_455
Mn1 O2 1.888(3) .
Mn1 O2 1.888(3) 2_665
Mn1 O2 1.888(3) 3_565
Mn1 O2 1.888(3) 11_565
Mn1 O2 1.888(3) 12
Mn1 Mo2 3.1748(6) 10_455
Mn1 Mo2 3.1749(5) .
Mn1 Mo2 3.1749(6) 12
Mn1 Mo2 3.1749(5) 3_565
Mn1 Mo2 3.1749(5) 11_565
Mn1 Mo2 3.1749(5) 2_665
Mo2 O1 1.702(3) .
Mo2 O5 1.716(3) .
Mo2 O3 1.886(3) .
Mo2 O6 2.0753(17) .
Mo2 O2 2.214(3) 11_565
Mo2 O2 2.251(3) 12
Mo3 O4 1.718(4) .
Mo3 O4 1.718(4) 12
Mo3 O3 1.971(3) 12
Mo3 O3 1.971(3) .
Mo3 O2 2.225(3) 12
Mo3 O2 2.225(3) .
O2 Mo2 2.214(3) 11_565
O2 Mo2 2.251(3) 12
O6 Mo2 2.0753(17) 3_565
O6 Mo2 2.0753(17) 2_665
OW2 OW2 1.69(2) 11_566
